data_4346635
loop_
_publ_author_name
'Ghosh, Chandrani'
'Mukhopadhyay, Tufan K.'
'Flores, Marco'
'Groy, Thomas L.'
'Trovitch, Ryan J.'

_publ_section_title
;
 A Pentacoordinate Mn(II) Precatalyst That Exhibits Notable Aldehyde and
 Ketone Hydrosilylation Turnover Frequencies.
;
_journal_issue 21
_journal_name_full 'Inorganic chemistry'
_journal_page_first 10398
_journal_page_last 10406
_journal_paper_doi 10.1021/acs.inorgchem.5b01825
_journal_volume 54
_journal_year 2015
_chemical_formula_moiety 'C23 H23 Mn N5, C7 H8'
_chemical_formula_sum 'C30 H31 Mn N5'
_chemical_formula_weight 516.54
_chemical_name_common Tufan_1_59
_space_group_crystal_system monoclinic
_space_group_IT_number 15
_space_group_name_Hall '-C 2yc'
_space_group_name_H-M_alt 'C 1 2/c 1'
_atom_sites_solution_hydrogens geom
_atom_sites_solution_primary direct
_atom_sites_solution_secondary difmap
_cell_angle_alpha 90
_cell_angle_beta 103.230(4)
_cell_angle_gamma 90
_cell_formula_units_Z 4
_cell_length_a 11.803(3)
_cell_length_b 17.331(4)
_cell_length_c 13.280(3)
_cell_measurement_reflns_used 1691
_cell_measurement_temperature 123.(2)
_cell_measurement_theta_max 22.6532
_cell_measurement_theta_min 2.3503
_cell_volume 2644.4(11)
_computing_cell_refinement 'SAINT V8.32B (Bruker AXS Inc., 2013)'
_computing_data_collection 'Bruker Instrument Service v2010.9.0.0'
_computing_data_reduction 'SAINT V8.32B (Bruker AXS Inc., 2013)'
_computing_molecular_graphics 'XShell ver. 6.3.1 (Bruker AXS, 2004)'
_computing_publication_material 'Bruker APEX2 v2013.6-2 (Bruker-AXS, 2013)'
_computing_structure_refinement 'SHELXL-2013 (Sheldrick, 2013)'
_computing_structure_solution 'SHELXS-2013 (Sheldrick, 2013)'
_diffrn_ambient_temperature 123.(2)
_diffrn_detector_area_resol_mean 8.3330
_diffrn_measured_fraction_theta_full 1.000
_diffrn_measured_fraction_theta_max 1.000
_diffrn_measurement_device_type 'Bruker Smart APEX'
_diffrn_measurement_method '\w and \f scans'
_diffrn_radiation_monochromator graphite
_diffrn_radiation_type MoK\a
_diffrn_radiation_wavelength 0.71073
_diffrn_reflns_av_R_equivalents 0.0531
_diffrn_reflns_av_sigmaI/netI 0.0404
_diffrn_reflns_limit_h_max 14
_diffrn_reflns_limit_h_min -14
_diffrn_reflns_limit_k_max 20
_diffrn_reflns_limit_k_min -20
_diffrn_reflns_limit_l_max 15
_diffrn_reflns_limit_l_min -15
_diffrn_reflns_number 10603
_diffrn_reflns_theta_full 25.03
_diffrn_reflns_theta_max 25.03
_diffrn_reflns_theta_min 2.13
_diffrn_source 'fine-focus sealed tube'
_diffrn_source_type 'sealed tube'
_exptl_absorpt_coefficient_mu 0.527
_exptl_absorpt_correction_T_max 0.94
_exptl_absorpt_correction_T_min 0.80
_exptl_absorpt_correction_type multi-scan
_exptl_absorpt_process_details 'SADABS V2012/1 (Bruker AXS Inc.)'
_exptl_crystal_colour 'clear dark red'
_exptl_crystal_density_diffrn 1.297
_exptl_crystal_density_method 'not measured'
_exptl_crystal_description block
_exptl_crystal_F_000 1084
_exptl_crystal_size_max 0.191
_exptl_crystal_size_mid 0.164
_exptl_crystal_size_min 0.110
_refine_diff_density_max 0.236
_refine_diff_density_min -0.284
_refine_ls_extinction_method none
_refine_ls_goodness_of_fit_ref 1.025
_refine_ls_hydrogen_treatment constr
_refine_ls_matrix_type full
_refine_ls_number_parameters 167
_refine_ls_number_reflns 2348
_refine_ls_number_restraints 0
_refine_ls_restrained_S_all 1.025
_refine_ls_R_factor_all 0.0521
_refine_ls_R_factor_gt 0.0367
_refine_ls_shift/su_max 0.000
_refine_ls_shift/su_mean 0.000
_refine_ls_structure_factor_coef Fsqd
_refine_ls_weighting_details 'w=1/[\s^2^(Fo^2^)+(0.0283P)^2^+1.9847P] where P=(Fo^2^+2Fc^2^)/3'
_refine_ls_weighting_scheme calc
_refine_ls_wR_factor_gt 0.0722
_refine_ls_wR_factor_ref 0.0787
_reflns_number_gt 1858
_reflns_number_total 2348
_reflns_threshold_expression 'I > 2\s(I)'
_cod_data_source_file ic5b01825_si_002.cif
_cod_data_source_block PyEtPDEAMn
_cod_original_cell_volume 2644.4(10)
_cod_database_code 4346635

loop_
_space_group_symop_operation_xyz
'x, y, z'
'-x, y, -z+1/2'
'x+1/2, y+1/2, z'
'-x+1/2, y+1/2, -z+1/2'
'-x, -y, -z'
'x, -y, z-1/2'
'-x+1/2, -y+1/2, -z'
'x+1/2, -y+1/2, z-1/2'

loop_
_atom_site_type_symbol
_atom_site_label
_atom_site_fract_x
_atom_site_fract_y
_atom_site_fract_z
_atom_site_U_iso_or_equiv
_atom_site_adp_type
_atom_site_calc_flag
_atom_site_refinement_flags_adp
_atom_site_refinement_flags_occupancy
_atom_site_refinement_flags_posn
_atom_site_occupancy
Mn Mn1 0.5 0.24799(3) 0.25 0.02144(14) Uani d T P S 1
N N1 0.41341(15) 0.21508(11) 0.36597(13) 0.0259(4) Uani d . . . 1
N N2 0.5 0.12347(14) 0.25 0.0252(6) Uani d T P S 1
N N3 0.60740(15) 0.32427(10) 0.36851(13) 0.0242(4) Uani d . . . 1
C C1 0.3741(2) 0.10808(15) 0.47397(18) 0.0382(6) Uani d . . . 1
H H1A 0.3502 0.1411 0.5224 0.046 Uiso calc U . R 1
H H1B 0.3742 0.0537 0.4833 0.046 Uiso calc U . R 1
C C2 0.40821(18) 0.13876(14) 0.39115(17) 0.0288(5) Uani d . . . 1
C C3 0.45210(19) 0.08659(13) 0.31929(18) 0.0293(6) Uani d . . . 1
C C4 0.4496(2) 0.00656(15) 0.3191(2) 0.0458(7) Uani d . . . 1
H H4 0.414 -0.0208 0.3657 0.055 Uiso calc U . R 1
C C5 0.5 -0.0324(2) 0.25 0.0566(12) Uani d T P S 1
H H5 0.5 -0.0872 0.25 0.068 Uiso calc U P R 1
C C6 0.3860(2) 0.26925(13) 0.43957(18) 0.0333(6) Uani d . . . 1
H H6A 0.4254 0.2533 0.5105 0.04 Uiso calc U . R 1
H H6B 0.3011 0.2691 0.4346 0.04 Uiso calc U . R 1
C C7 0.42540(19) 0.35097(13) 0.41885(17) 0.0297(5) Uani d . . . 1
H H7A 0.3909 0.3651 0.3461 0.036 Uiso calc U . R 1
H H7B 0.3964 0.388 0.4639 0.036 Uiso calc U . R 1
C C8 0.55565(19) 0.35716(12) 0.43868(16) 0.0250(5) Uani d . . . 1
C C9 0.6211(2) 0.39239(14) 0.52717(17) 0.0331(6) Uani d . . . 1
H H9 0.5835 0.4161 0.5752 0.04 Uiso calc U . R 1
C C10 0.7405(2) 0.39270(15) 0.54468(19) 0.0398(7) Uani d . . . 1
H H10 0.786 0.4165 0.6049 0.048 Uiso calc U . R 1
C C11 0.7938(2) 0.35800(14) 0.47373(19) 0.0376(6) Uani d . . . 1
H H11 0.8762 0.357 0.4846 0.045 Uiso calc U . R 1
C C12 0.72441(19) 0.32507(13) 0.38708(17) 0.0302(5) Uani d . . . 1
H H12 0.7608 0.3017 0.3379 0.036 Uiso calc U . R 1
C C13 0.5 0.5106(2) 0.25 0.0351(8) Uani d T P S 1
H H13 0.5 0.4558 0.25 0.042 Uiso calc U P R 1
C C14 0.4005(2) 0.55062(14) 0.20347(17) 0.0341(6) Uani d . . . 1
H H14 0.3321 0.5234 0.171 0.041 Uiso calc U . R 1
C C15 0.4008(2) 0.63037(14) 0.20426(17) 0.0318(6) Uani d . . . 1
H H15 0.3319 0.6576 0.1729 0.038 Uiso calc U . R 1
C C16 0.5 0.67123(18) 0.25 0.0279(7) Uani d T P S 1
C C17 0.5 0.7578(2) 0.25 0.0451(9) Uani d T P S 1
H H17A 0.4723 0.7767 0.3097 0.068 Uiso calc U P R 0.5
H H17B 0.4485 0.7767 0.1861 0.068 Uiso calc U P R 0.5
H H17C 0.5792 0.7767 0.2542 0.068 Uiso calc U P R 0.5

loop_
_atom_site_aniso_label
_atom_site_aniso_U_11
_atom_site_aniso_U_22
_atom_site_aniso_U_33
_atom_site_aniso_U_12
_atom_site_aniso_U_13
_atom_site_aniso_U_23
Mn1 0.0231(3) 0.0243(3) 0.0174(2) 0 0.00547(18) 0
N1 0.0255(10) 0.0313(11) 0.0218(10) -0.0040(8) 0.0070(8) 0.0002(8)
N2 0.0210(14) 0.0259(15) 0.0255(14) 0 -0.0011(11) 0
N3 0.0230(10) 0.0274(11) 0.0219(10) -0.0037(8) 0.0044(8) 0.0010(8)
C1 0.0332(14) 0.0453(16) 0.0338(14) -0.0090(12) 0.0025(11) 0.0085(12)
C2 0.0207(12) 0.0382(14) 0.0240(12) -0.0053(10) -0.0021(9) 0.0065(11)
C3 0.0222(12) 0.0290(13) 0.0309(13) -0.0035(10) -0.0058(10) 0.0054(11)
C4 0.0513(18) 0.0312(15) 0.0527(18) -0.0054(13) 0.0072(14) 0.0074(13)
C5 0.067(3) 0.021(2) 0.077(3) 0 0.008(2) 0
C6 0.0310(13) 0.0465(16) 0.0246(12) -0.0064(11) 0.0110(10) 0.0006(11)
C7 0.0308(13) 0.0358(14) 0.0243(12) 0.0002(11) 0.0103(10) -0.0065(11)
C8 0.0306(13) 0.0265(12) 0.0188(11) -0.0025(10) 0.0074(10) 0.0019(10)
C9 0.0383(15) 0.0381(14) 0.0231(12) -0.0071(11) 0.0071(11) -0.0047(11)
C10 0.0401(16) 0.0480(16) 0.0256(13) -0.0150(13) -0.0043(11) 0.0022(12)
C11 0.0244(13) 0.0462(16) 0.0383(14) -0.0057(12) -0.0011(11) 0.0086(13)
C12 0.0256(13) 0.0357(14) 0.0290(13) -0.0032(11) 0.0054(10) 0.0058(11)
C13 0.051(2) 0.0272(19) 0.0270(18) 0 0.0095(17) 0
C14 0.0355(14) 0.0406(15) 0.0252(12) -0.0075(12) 0.0048(11) -0.0017(11)
C15 0.0288(13) 0.0420(15) 0.0240(12) 0.0049(11) 0.0049(10) 0.0027(11)
C16 0.0363(19) 0.0280(18) 0.0198(16) 0 0.0071(14) 0
C17 0.066(3) 0.035(2) 0.035(2) 0 0.0121(18) 0

loop_
_atom_type_symbol
_atom_type_description
_atom_type_scat_dispersion_real
_atom_type_scat_dispersion_imag
_atom_type_scat_source
C C 0.0033 0.0016 'International Tables Vol C Tables 4.2.6.8 and 6.1.1.4'
H H 0.0000 0.0000 'International Tables Vol C Tables 4.2.6.8 and 6.1.1.4'
N N 0.0061 0.0033 'International Tables Vol C Tables 4.2.6.8 and 6.1.1.4'
Mn Mn 0.3368 0.7283 'International Tables Vol C Tables 4.2.6.8 and 6.1.1.4'

loop_
_geom_angle_atom_site_label_1
_geom_angle_atom_site_label_2
_geom_angle_atom_site_label_3
_geom_angle_site_symmetry_1
_geom_angle_site_symmetry_3
_geom_angle
N1 Mn1 N1 . 2_655 148.67(10)
N1 Mn1 N2 . . 74.33(5)
N1 Mn1 N2 2_655 . 74.34(5)
N1 Mn1 N3 . 2_655 112.65(7)
N1 Mn1 N3 2_655 2_655 86.38(7)
N2 Mn1 N3 . 2_655 126.59(5)
N1 Mn1 N3 . . 86.38(7)
N1 Mn1 N3 2_655 . 112.65(7)
N2 Mn1 N3 . . 126.59(5)
N3 Mn1 N3 2_655 . 106.81(9)
C2 N1 C6 . . 115.67(18)
C2 N1 Mn1 . . 119.68(15)
C6 N1 Mn1 . . 122.58(14)
C3 N2 C3 2_655 . 123.3(3)
C3 N2 Mn1 2_655 . 118.34(14)
C3 N2 Mn1 . . 118.34(14)
C12 N3 C8 . . 118.42(19)
C12 N3 Mn1 . . 122.13(15)
C8 N3 Mn1 . . 117.75(14)
C2 C1 H1A . . 120.0
C2 C1 H1B . . 120.0
H1A C1 H1B . . 120.0
C1 C2 N1 . . 127.7(2)
C1 C2 C3 . . 119.4(2)
N1 C2 C3 . . 112.83(19)
N2 C3 C4 . . 119.1(2)
N2 C3 C2 . . 114.3(2)
C4 C3 C2 . . 126.7(2)
C5 C4 C3 . . 118.6(3)
C5 C4 H4 . . 120.7
C3 C4 H4 . . 120.7
C4 C5 C4 2_655 . 121.4(4)
C4 C5 H5 2_655 . 119.3
C4 C5 H5 . . 119.3
N1 C6 C7 . . 110.78(18)
N1 C6 H6A . . 109.5
C7 C6 H6A . . 109.5
N1 C6 H6B . . 109.5
C7 C6 H6B . . 109.5
H6A C6 H6B . . 108.1
C8 C7 C6 . . 111.95(19)
C8 C7 H7A . . 109.2
C6 C7 H7A . . 109.2
C8 C7 H7B . . 109.2
C6 C7 H7B . . 109.2
H7A C7 H7B . . 107.9
N3 C8 C9 . . 121.1(2)
N3 C8 C7 . . 117.04(18)
C9 C8 C7 . . 121.8(2)
C10 C9 C8 . . 119.6(2)
C10 C9 H9 . . 120.2
C8 C9 H9 . . 120.2
C9 C10 C11 . . 119.4(2)
C9 C10 H10 . . 120.3
C11 C10 H10 . . 120.3
C12 C11 C10 . . 118.3(2)
C12 C11 H11 . . 120.9
C10 C11 H11 . . 120.9
N3 C12 C11 . . 123.2(2)
N3 C12 H12 . . 118.4
C11 C12 H12 . . 118.4
C14 C13 C14 . 2_655 119.7(3)
C14 C13 H13 . . 120.1
C14 C13 H13 2_655 . 120.1
C13 C14 C15 . . 119.9(2)
C13 C14 H14 . . 120.1
C15 C14 H14 . . 120.1
C14 C15 C16 . . 121.0(2)
C14 C15 H15 . . 119.5
C16 C15 H15 . . 119.5
C15 C16 C15 . 2_655 118.5(3)
C15 C16 C17 . . 120.77(15)
C15 C16 C17 2_655 . 120.77(15)
C16 C17 H17A . . 109.5
C16 C17 H17B . . 109.5
H17A C17 H17B . . 109.5
C16 C17 H17C . . 109.5
H17A C17 H17C . . 109.5
H17B C17 H17C . . 109.5

loop_
_geom_bond_atom_site_label_1
_geom_bond_atom_site_label_2
_geom_bond_site_symmetry_2
_geom_bond_distance
Mn1 N1 . 2.1123(18)
Mn1 N1 2_655 2.1123(18)
Mn1 N2 . 2.158(3)
Mn1 N3 2_655 2.2177(17)
Mn1 N3 . 2.2178(17)
N1 C2 . 1.369(3)
N1 C6 . 1.444(3)
N2 C3 2_655 1.346(3)
N2 C3 . 1.347(3)
N3 C12 . 1.346(3)
N3 C8 . 1.352(3)
C1 C2 . 1.363(3)
C1 H1A . 0.95
C1 H1B . 0.95
C2 C3 . 1.491(3)
C3 C4 . 1.387(3)
C4 C5 . 1.379(3)
C4 H4 . 0.95
C5 C4 2_655 1.379(3)
C5 H5 . 0.95
C6 C7 . 1.535(3)
C6 H6A . 0.99
C6 H6B . 0.99
C7 C8 . 1.503(3)
C7 H7A . 0.99
C7 H7B . 0.99
C8 C9 . 1.391(3)
C9 C10 . 1.375(3)
C9 H9 . 0.95
C10 C11 . 1.384(4)
C10 H10 . 0.95
C11 C12 . 1.374(3)
C11 H11 . 0.95
C12 H12 . 0.95
C13 C14 . 1.382(3)
C13 C14 2_655 1.382(3)
C13 H13 . 0.95
C14 C15 . 1.382(3)
C14 H14 . 0.95
C15 C16 . 1.384(3)
C15 H15 . 0.95
C16 C15 2_655 1.384(3)
C16 C17 . 1.501(4)
C17 H17A . 0.98
C17 H17B . 0.98
C17 H17C . 0.98

loop_
_geom_torsion_atom_site_label_1
_geom_torsion_atom_site_label_2
_geom_torsion_atom_site_label_3
_geom_torsion_atom_site_label_4
_geom_torsion_site_symmetry_1
_geom_torsion_site_symmetry_4
_geom_torsion
C6 N1 C2 C1 . . 4.1(3)
Mn1 N1 C2 C1 . . 168.12(18)
C6 N1 C2 C3 . . -172.55(18)
Mn1 N1 C2 C3 . . -8.5(2)
C3 N2 C3 C4 2_655 . -1.09(16)
Mn1 N2 C3 C4 . . 178.91(16)
C3 N2 C3 C2 2_655 . 177.83(19)
Mn1 N2 C3 C2 . . -2.17(19)
C1 C2 C3 N2 . . -170.24(18)
N1 C2 C3 N2 . . 6.7(2)
C1 C2 C3 C4 . . 8.6(3)
N1 C2 C3 C4 . . -174.5(2)
N2 C3 C4 C5 . . 2.1(3)
C2 C3 C4 C5 . . -176.63(18)
C3 C4 C5 C4 . 2_655 -1.07(16)
C2 N1 C6 C7 . . 164.98(18)
Mn1 N1 C6 C7 . . 1.4(3)
N1 C6 C7 C8 . . -66.5(2)
C12 N3 C8 C9 . . 1.2(3)
Mn1 N3 C8 C9 . . 166.67(16)
C12 N3 C8 C7 . . -176.32(19)
Mn1 N3 C8 C7 . . -10.9(2)
C6 C7 C8 N3 . . 73.7(2)
C6 C7 C8 C9 . . -103.9(2)
N3 C8 C9 C10 . . -1.1(3)
C7 C8 C9 C10 . . 176.3(2)
C8 C9 C10 C11 . . 0.1(4)
C9 C10 C11 C12 . . 0.8(4)
C8 N3 C12 C11 . . -0.3(3)
Mn1 N3 C12 C11 . . -165.07(17)
C10 C11 C12 N3 . . -0.7(4)
C14 C13 C14 C15 2_655 . -0.41(15)
C13 C14 C15 C16 . . 0.8(3)
C14 C15 C16 C15 . 2_655 -0.42(15)
C14 C15 C16 C17 . . 179.59(15)
